data_2312436
loop_
_publ_author_name
'Kuznetsov, Artem B.'
'Kokh, Konstantin A.'
'Gorelova, Liudmila A.'
'Sofich, Dmitry O.'
'Sagatov, Nursultan'
'Gavryushkin, Pavel N.'
'Vereshchagin, Oleg S.'
'Bocharov, Vladimir N.'
'Shevchenko, Vyacheslav S.'
'Kokh, Alexander E.'

_publ_section_title
;
 Growth, crystal structure and IR luminescence of
 KSrY<sub>1-x</sub>Er<sub>x</sub>(BO<sub>3</sub>)<sub>2</sub>.
;
_journal_issue 2
_journal_name_full 'Acta crystallographica Section B, Structural science, crystal engineering and materials'
_journal_paper_doi 10.1107/S205252062400177X
_journal_volume 80
_journal_year 2024
_chemical_formula_sum 'B6 K3 O18 Sr3 Y3'
_chemical_formula_weight 999.75
_space_group_crystal_system trigonal
_space_group_IT_number 166
_space_group_name_Hall '-R 3 2"'
_space_group_name_H-M_alt 'R -3 m :H'
_audit_creation_method SHELXL-2018/3
_cell_angle_alpha 90
_cell_angle_beta 90
_cell_angle_gamma 120
_cell_formula_units_Z 1
_cell_length_a 5.3798(4)
_cell_length_b 5.3798(4)
_cell_length_c 17.6988(15)
_cell_measurement_reflns_used 1479
_cell_measurement_temperature 873(2)
_cell_measurement_theta_max 29.474
_cell_measurement_theta_min 3.453
_cell_volume 443.62(6)
_computing_structure_refinement 'SHELXL-2018/3 (Sheldrick, 2018)'
_diffrn_ambient_temperature 873(2)
_diffrn_measured_fraction_theta_full 1.000
_diffrn_measured_fraction_theta_max 0.882
_diffrn_measurement_device_type 'XtaLAB Synergy, Single source at home/near, HyPix'
_diffrn_radiation_type MoK\a
_diffrn_radiation_wavelength 0.71073
_diffrn_reflns_av_R_equivalents 0.0652
_diffrn_reflns_av_unetI/netI 0.0261
_diffrn_reflns_Laue_measured_fraction_full 1.000
_diffrn_reflns_Laue_measured_fraction_max 0.882
_diffrn_reflns_limit_h_max 7
_diffrn_reflns_limit_h_min -7
_diffrn_reflns_limit_k_max 6
_diffrn_reflns_limit_k_min -6
_diffrn_reflns_limit_l_max 16
_diffrn_reflns_limit_l_min -21
_diffrn_reflns_number 1479
_diffrn_reflns_point_group_measured_fraction_full 1.000
_diffrn_reflns_point_group_measured_fraction_max 0.882
_diffrn_reflns_theta_full 25.242
_diffrn_reflns_theta_max 29.474
_diffrn_reflns_theta_min 3.453
_diffrn_source 'micro-focus sealed X-ray tube'
_exptl_absorpt_coefficient_mu 19.448
_exptl_crystal_colour colorless
_exptl_crystal_density_diffrn 3.742
_exptl_crystal_density_meas ?
_exptl_crystal_density_method none
_exptl_crystal_description plate
_exptl_crystal_F_000 462
_refine_diff_density_max 1.167
_refine_diff_density_min -1.100
_refine_diff_density_rms 0.195
_refine_ls_extinction_coef 0.008(3)
_refine_ls_extinction_expression Fc^*^=kFc[1+0.001xFc^2^\l^3^/sin(2\q)]^-1/4^
_refine_ls_extinction_method 'SHELXL-2018/3 (Sheldrick 2018)'
_refine_ls_goodness_of_fit_ref 1.246
_refine_ls_hydrogen_treatment undef
_refine_ls_matrix_type full
_refine_ls_number_parameters 16
_refine_ls_number_reflns 164
_refine_ls_number_restraints 0
_refine_ls_restrained_S_all 1.246
_refine_ls_R_factor_all 0.0356
_refine_ls_R_factor_gt 0.0340
_refine_ls_shift/su_max 0.000
_refine_ls_shift/su_mean 0.000
_refine_ls_structure_factor_coef Fsqd
_refine_ls_weighting_details 'w=1/[\s^2^(Fo^2^)+(0.0610P)^2^+1.4692P] where P=(Fo^2^+2Fc^2^)/3'
_refine_ls_weighting_scheme calc
_refine_ls_wR_factor_gt 0.1038
_refine_ls_wR_factor_ref 0.1047
_reflns_Friedel_coverage 0.000
_reflns_number_gt 154
_reflns_number_total 164
_reflns_threshold_expression 'I > 2\s(I)'
_cod_data_source_file yh5030sup1.cif
_cod_data_source_block KSrY_873K2
_cod_depositor_comments
;
The following automatic conversions were performed:

data item '_exptl_crystal_density_meas' value 'none' was changed to
'?' -- the value is perceived as not measured.

Automatic conversion script
Id: cif_fix_values 8170 2020-07-09 18:12:32Z antanas 
;
_cod_original_cell_volume 443.62(8)
_cod_database_code 2312436
_shelx_shelxl_version_number 2018/3
_shelx_space_group_comment
;
The symmetry employed for this shelxl refinement is uniquely defined
by the following loop, which should always be used as a source of
symmetry information in preference to the above space-group names.
They are only intended as comments.
;

loop_
_space_group_symop_operation_xyz
'x, y, z'
'-y, x-y, z'
'-x+y, -x, z'
'y, x, -z'
'x-y, -y, -z'
'-x, -x+y, -z'
'x+2/3, y+1/3, z+1/3'
'-y+2/3, x-y+1/3, z+1/3'
'-x+y+2/3, -x+1/3, z+1/3'
'y+2/3, x+1/3, -z+1/3'
'x-y+2/3, -y+1/3, -z+1/3'
'-x+2/3, -x+y+1/3, -z+1/3'
'x+1/3, y+2/3, z+2/3'
'-y+1/3, x-y+2/3, z+2/3'
'-x+y+1/3, -x+2/3, z+2/3'
'y+1/3, x+2/3, -z+2/3'
'x-y+1/3, -y+2/3, -z+2/3'
'-x+1/3, -x+y+2/3, -z+2/3'
'-x, -y, -z'
'y, -x+y, -z'
'x-y, x, -z'
'-y, -x, z'
'-x+y, y, z'
'x, x-y, z'
'-x+2/3, -y+1/3, -z+1/3'
'y+2/3, -x+y+1/3, -z+1/3'
'x-y+2/3, x+1/3, -z+1/3'
'-y+2/3, -x+1/3, z+1/3'
'-x+y+2/3, y+1/3, z+1/3'
'x+2/3, x-y+1/3, z+1/3'
'-x+1/3, -y+2/3, -z+2/3'
'y+1/3, -x+y+2/3, -z+2/3'
'x-y+1/3, x+2/3, -z+2/3'
'-y+1/3, -x+2/3, z+2/3'
'-x+y+1/3, y+2/3, z+2/3'
'x+1/3, x-y+2/3, z+2/3'

loop_
_atom_site_label
_atom_site_type_symbol
_atom_site_fract_x
_atom_site_fract_y
_atom_site_fract_z
_atom_site_U_iso_or_equiv
_atom_site_adp_type
_atom_site_occupancy
_atom_site_site_symmetry_order
_atom_site_calc_flag
_atom_site_refinement_flags_posn
_atom_site_refinement_flags_adp
_atom_site_refinement_flags_occupancy
_atom_site_disorder_assembly
_atom_site_disorder_group
Y1 Y 0.666667 0.333333 0.833333 0.0192(6) Uani 1 12 d S T P . .
K1 K 0.666667 0.333333 0.62068(9) 0.0368(6) Uani 0.5 6 d S T P . .
Sr1 Sr 0.666667 0.333333 0.62068(9) 0.0368(6) Uani 0.5 6 d S T P . .
O1 O 0.4806(4) 0.5194(4) 0.7531(2) 0.0465(13) Uani 1 2 d S T P . .
B1 B 0.333333 0.666667 0.7544(6) 0.023(2) Uani 1 6 d S T P . .

loop_
_atom_site_aniso_label
_atom_site_aniso_U_11
_atom_site_aniso_U_22
_atom_site_aniso_U_33
_atom_site_aniso_U_23
_atom_site_aniso_U_13
_atom_site_aniso_U_12
Y1 0.0174(6) 0.0174(6) 0.0227(8) 0.000 0.000 0.0087(3)
K1 0.0320(7) 0.0320(7) 0.0463(10) 0.000 0.000 0.0160(4)
Sr1 0.0320(7) 0.0320(7) 0.0463(10) 0.000 0.000 0.0160(4)
O1 0.043(2) 0.043(2) 0.065(3) 0.0091(9) -0.0091(9) 0.030(2)
B1 0.023(3) 0.023(3) 0.022(4) 0.000 0.000 0.0116(16)

loop_
_atom_type_symbol
_atom_type_description
_atom_type_scat_dispersion_real
_atom_type_scat_dispersion_imag
_atom_type_scat_source
B B 0.0013 0.0007 'International Tables Vol C Tables 4.2.6.8 and 6.1.1.4'
O O 0.0106 0.0060 'International Tables Vol C Tables 4.2.6.8 and 6.1.1.4'
K K 0.2009 0.2494 'International Tables Vol C Tables 4.2.6.8 and 6.1.1.4'
Sr Sr -1.5307 3.2498 'International Tables Vol C Tables 4.2.6.8 and 6.1.1.4'
Y Y -2.7962 3.5667 'International Tables Vol C Tables 4.2.6.8 and 6.1.1.4'

loop_
_geom_angle_atom_site_label_1
_geom_angle_atom_site_label_2
_geom_angle_atom_site_label_3
_geom_angle
_geom_angle_site_symmetry_1
_geom_angle_site_symmetry_3
_geom_angle_publ_flag
O1 Y1 O1 84.12(16) 32_556 33_546 ?
O1 Y1 O1 84.12(16) 32_556 31_656 ?
O1 Y1 O1 84.12(16) 33_546 31_656 ?
O1 Y1 O1 95.88(16) 32_556 . ?
O1 Y1 O1 95.88(16) 33_546 . ?
O1 Y1 O1 180.0 31_656 . ?
O1 Y1 O1 180.0 32_556 2_655 ?
O1 Y1 O1 95.88(17) 33_546 2_655 ?
O1 Y1 O1 95.88(16) 31_656 2_655 ?
O1 Y1 O1 84.12(16) . 2_655 ?
O1 Y1 O1 95.88(17) 32_556 3_665 ?
O1 Y1 O1 180.00(11) 33_546 3_665 ?
O1 Y1 O1 95.88(16) 31_656 3_665 ?
O1 Y1 O1 84.12(16) . 3_665 ?
O1 Y1 O1 84.12(16) 2_655 3_665 ?
O1 Y1 K1 129.33(11) 32_556 . ?
O1 Y1 K1 129.33(11) 33_546 . ?
O1 Y1 K1 129.33(11) 31_656 . ?
O1 Y1 K1 50.67(11) . . ?
O1 Y1 K1 50.67(11) 2_655 . ?
O1 Y1 K1 50.67(11) 3_665 . ?
O1 Y1 K1 50.67(11) 32_556 31_656 ?
O1 Y1 K1 50.67(11) 33_546 31_656 ?
O1 Y1 K1 50.67(11) 31_656 31_656 ?
O1 Y1 K1 129.33(11) . 31_656 ?
O1 Y1 K1 129.33(11) 2_655 31_656 ?
O1 Y1 K1 129.33(11) 3_665 31_656 ?
K1 Y1 K1 180.0 . 31_656 ?
O1 Y1 K1 132.67(3) 32_556 25_556 ?
O1 Y1 K1 73.84(11) 33_546 25_556 ?
O1 Y1 K1 132.67(3) 31_656 25_556 ?
O1 Y1 K1 47.33(3) . 25_556 ?
O1 Y1 K1 47.33(3) 2_655 25_556 ?
O1 Y1 K1 106.16(11) 3_665 25_556 ?
K1 Y1 K1 55.487(19) . 25_556 ?
K1 Y1 K1 124.513(19) 31_656 25_556 ?
O1 Y1 K1 132.67(3) 32_556 25_656 ?
O1 Y1 K1 132.67(3) 33_546 25_656 ?
O1 Y1 K1 73.84(11) 31_656 25_656 ?
O1 Y1 K1 106.16(11) . 25_656 ?
O1 Y1 K1 47.33(3) 2_655 25_656 ?
O1 Y1 K1 47.33(3) 3_665 25_656 ?
K1 Y1 K1 55.487(19) . 25_656 ?
K1 Y1 K1 124.512(19) 31_656 25_656 ?
K1 Y1 K1 91.06(3) 25_556 25_656 ?
O1 Y1 K1 73.84(11) 32_556 25_666 ?
O1 Y1 K1 132.67(3) 33_546 25_666 ?
O1 Y1 K1 132.67(3) 31_656 25_666 ?
O1 Y1 K1 47.33(3) . 25_666 ?
O1 Y1 K1 106.16(11) 2_655 25_666 ?
O1 Y1 K1 47.33(3) 3_665 25_666 ?
K1 Y1 K1 55.487(19) . 25_666 ?
K1 Y1 K1 124.51(2) 31_656 25_666 ?
K1 Y1 K1 91.06(3) 25_556 25_666 ?
K1 Y1 K1 91.06(3) 25_656 25_666 ?
O1 K1 O1 113.66(6) 27_546 25_666 ?
O1 K1 O1 65.12(16) 27_546 26_556 ?
O1 K1 O1 50.45(17) 25_666 26_556 ?
O1 K1 O1 113.66(6) 27_546 26_456 ?
O1 K1 O1 113.66(6) 25_666 26_456 ?
O1 K1 O1 149.32(16) 26_556 26_456 ?
O1 K1 O1 50.45(17) 27_546 25_556 ?
O1 K1 O1 149.32(16) 25_666 25_556 ?
O1 K1 O1 113.66(6) 26_556 25_556 ?
O1 K1 O1 65.12(16) 26_456 25_556 ?
O1 K1 O1 149.32(16) 27_546 27_556 ?
O1 K1 O1 65.12(16) 25_666 27_556 ?
O1 K1 O1 113.66(6) 26_556 27_556 ?
O1 K1 O1 50.45(17) 26_456 27_556 ?
O1 K1 O1 113.66(6) 25_556 27_556 ?
O1 K1 O1 104.17(9) 27_546 3_665 ?
O1 K1 O1 71.96(12) 25_666 3_665 ?
O1 K1 O1 71.96(12) 26_556 3_665 ?
O1 K1 O1 133.13(5) 26_456 3_665 ?
O1 K1 O1 133.13(5) 25_556 3_665 ?
O1 K1 O1 104.17(9) 27_556 3_665 ?
O1 K1 O1 71.96(12) 27_546 2_655 ?
O1 K1 O1 133.13(5) 25_666 2_655 ?
O1 K1 O1 104.17(9) 26_556 2_655 ?
O1 K1 O1 104.17(9) 26_456 2_655 ?
O1 K1 O1 71.96(12) 25_556 2_655 ?
O1 K1 O1 133.13(5) 27_556 2_655 ?
O1 K1 O1 62.00(12) 3_665 2_655 ?
O1 K1 O1 133.13(5) 27_546 . ?
O1 K1 O1 104.17(9) 25_666 . ?
O1 K1 O1 133.13(5) 26_556 . ?
O1 K1 O1 71.96(12) 26_456 . ?
O1 K1 O1 104.17(9) 25_556 . ?
O1 K1 O1 71.96(12) 27_556 . ?
O1 K1 O1 62.00(11) 3_665 . ?
O1 K1 O1 62.00(11) 2_655 . ?
O1 K1 B1 25.40(9) 27_546 25_556 ?
O1 K1 B1 136.19(16) 25_666 25_556 ?
O1 K1 B1 90.20(10) 26_556 25_556 ?
O1 K1 B1 90.20(10) 26_456 25_556 ?
O1 K1 B1 25.40(9) 25_556 25_556 ?
O1 K1 B1 136.19(16) 27_556 25_556 ?
O1 K1 B1 118.38(17) 3_665 25_556 ?
O1 K1 B1 66.9(2) 2_655 25_556 ?
O1 K1 B1 118.38(17) . 25_556 ?
O1 K1 B1 90.20(10) 27_546 25_666 ?
O1 K1 B1 25.40(9) 25_666 25_666 ?
O1 K1 B1 25.40(9) 26_556 25_666 ?
O1 K1 B1 136.19(16) 26_456 25_666 ?
O1 K1 B1 136.19(16) 25_556 25_666 ?
O1 K1 B1 90.20(10) 27_556 25_666 ?
O1 K1 B1 66.9(2) 3_665 25_666 ?
O1 K1 B1 118.38(17) 2_655 25_666 ?
O1 K1 B1 118.38(17) . 25_666 ?
B1 K1 B1 114.81(15) 25_556 25_666 ?
O1 K1 B1 136.19(16) 27_546 25_566 ?
O1 K1 B1 90.20(10) 25_666 25_566 ?
O1 K1 B1 136.19(16) 26_556 25_566 ?
O1 K1 B1 25.40(9) 26_456 25_566 ?
O1 K1 B1 90.20(10) 25_556 25_566 ?
O1 K1 B1 25.40(9) 27_556 25_566 ?
O1 K1 B1 118.38(17) 3_665 25_566 ?
O1 K1 B1 118.38(17) 2_655 25_566 ?
O1 K1 B1 66.9(2) . 25_566 ?
B1 K1 B1 114.81(15) 25_556 25_566 ?
B1 K1 B1 114.81(15) 25_666 25_566 ?
B1 O1 Y1 139.7(5) . . ?
B1 O1 K1 93.96(15) . 25_666 ?
Y1 O1 K1 96.46(8) . 25_666 ?
B1 O1 K1 93.96(15) . 25_556 ?
Y1 O1 K1 96.46(8) . 25_556 ?
K1 O1 K1 149.32(16) 25_666 25_556 ?
B1 O1 K1 127.5(5) . . ?
Y1 O1 K1 92.84(14) . . ?
K1 O1 K1 75.84(9) 25_666 . ?
K1 O1 K1 75.84(9) 25_556 . ?
O1 B1 O1 119.97(3) 3_565 2_665 ?
O1 B1 O1 119.97(3) 3_565 . ?
O1 B1 O1 119.97(3) 2_665 . ?
O1 B1 K1 60.64(11) 3_565 25_566 ?
O1 B1 K1 60.64(11) 2_665 25_566 ?
O1 B1 K1 165.6(7) . 25_566 ?
O1 B1 K1 60.64(11) 3_565 25_556 ?
O1 B1 K1 165.6(7) 2_665 25_556 ?
O1 B1 K1 60.64(11) . 25_556 ?
K1 B1 K1 114.81(15) 25_566 25_556 ?
O1 B1 K1 165.6(7) 3_565 25_666 ?
O1 B1 K1 60.64(11) 2_665 25_666 ?
O1 B1 K1 60.64(11) . 25_666 ?
K1 B1 K1 114.81(15) 25_566 25_666 ?
K1 B1 K1 114.81(15) 25_556 25_666 ?
O1 B1 K1 91.0(5) 3_565 7_455 ?
O1 B1 K1 91.0(5) 2_665 7_455 ?
O1 B1 K1 91.0(5) . 7_455 ?
K1 B1 K1 103.4(2) 25_566 7_455 ?
K1 B1 K1 103.4(2) 25_556 7_455 ?
K1 B1 K1 103.4(2) 25_666 7_455 ?

loop_
_geom_bond_atom_site_label_1
_geom_bond_atom_site_label_2
_geom_bond_distance
_geom_bond_site_symmetry_2
_geom_bond_publ_flag
Y1 O1 2.241(3) 32_556 ?
Y1 O1 2.241(3) 33_546 ?
Y1 O1 2.241(3) 31_656 ?
Y1 O1 2.241(3) . ?
Y1 O1 2.241(3) 2_655 ?
Y1 O1 2.241(3) 3_665 ?
Y1 K1 3.7638(16) . ?
Y1 K1 3.7638(16) 31_656 ?
Y1 K1 3.7695(9) 25_556 ?
Y1 K1 3.7695(9) 25_656 ?
Y1 K1 3.7695(9) 25_666 ?
K1 O1 2.7893(11) 27_546 ?
K1 O1 2.7893(11) 25_666 ?
K1 O1 2.7893(11) 26_556 ?
K1 O1 2.7893(11) 26_456 ?
K1 O1 2.7893(11) 25_556 ?
K1 O1 2.7893(11) 27_556 ?
K1 O1 2.915(4) 3_665 ?
K1 O1 2.915(5) 2_655 ?
K1 O1 2.915(4) . ?
K1 B1 3.193(3) 25_556 ?
K1 B1 3.193(3) 25_666 ?
K1 B1 3.193(3) 25_566 ?
O1 B1 1.373(4) . ?

_cod_database_fobs_code 2312436
